data_1551775
loop_
_publ_author_name
'XU, Zhi-hong'
'LI, Xue-feng'
'WANG, Hong-sheng'

_publ_section_title
;
 Synthesis and Crystal Structure of
 1-Cyclopropyl-6-fluoro-7-hydrozino-8-methoxyl-1,4-dihydro-4-oxo-3-quinoline
 carbohydrazide
;
_journal_name_full 'X-ray Structure Analysis Online'
_journal_page_first 19
_journal_paper_doi 10.2116/xraystruct.25.19
_journal_volume 25
_journal_year 2009
_chemical_formula_sum 'C14 H16 F N5 O3'
_chemical_formula_weight 321.32
_space_group_IT_number 2
_space_group_name_Hall '-P 1'
_space_group_name_H-M_alt 'P -1'
_symmetry_cell_setting triclinic
_symmetry_space_group_name_Hall '-P 1'
_symmetry_space_group_name_H-M 'P -1'
_atom_sites_solution_hydrogens geom
_atom_sites_solution_primary direct
_atom_sites_solution_secondary difmap
_audit_creation_method SHELXL-97
_cell_angle_alpha 62.983(2)
_cell_angle_beta 70.570(2)
_cell_angle_gamma 76.828(3)
_cell_formula_units_Z 2
_cell_length_a 7.9062(9)
_cell_length_b 10.4189(12)
_cell_length_c 10.5347(12)
_cell_measurement_reflns_used 1157
_cell_measurement_temperature 298(2)
_cell_measurement_theta_max 25.934
_cell_measurement_theta_min 2.243
_cell_volume 726.01(14)
_computing_cell_refinement 'Bruker SMART'
_computing_data_collection 'Bruker SMART'
_computing_data_reduction 'Bruker SAINT'
_computing_molecular_graphics 'Bruker SHELXTL'
_computing_publication_material 'Bruker SHELXTL'
_computing_structure_refinement 'SHELXL-97 (Sheldrick, 1997)'
_computing_structure_solution 'SHELXS-97 (Sheldrick, 1990)'
_diffrn_ambient_temperature 298(2)
_diffrn_measured_fraction_theta_full 0.981
_diffrn_measured_fraction_theta_max 0.981
_diffrn_measurement_device_type 'CCD area detector'
_diffrn_measurement_method 'phi and omega scans'
_diffrn_radiation_monochromator graphite
_diffrn_radiation_source 'fine-focus sealed tube'
_diffrn_radiation_type MoK\a
_diffrn_radiation_wavelength 0.71073
_diffrn_reflns_av_R_equivalents 0.0185
_diffrn_reflns_av_sigmaI/netI 0.0427
_diffrn_reflns_limit_h_max 9
_diffrn_reflns_limit_h_min -9
_diffrn_reflns_limit_k_max 12
_diffrn_reflns_limit_k_min -12
_diffrn_reflns_limit_l_max 12
_diffrn_reflns_limit_l_min -8
_diffrn_reflns_number 3778
_diffrn_reflns_theta_full 25.01
_diffrn_reflns_theta_max 25.01
_diffrn_reflns_theta_min 2.20
_exptl_absorpt_coefficient_mu 0.113
_exptl_absorpt_correction_T_max 0.9888
_exptl_absorpt_correction_T_min 0.9745
_exptl_absorpt_correction_type multi-scan
_exptl_absorpt_process_details sadabs
_exptl_crystal_density_diffrn 1.461
_exptl_crystal_density_meas 0
_exptl_crystal_density_method 'not measured'
_exptl_crystal_F_000 334
_exptl_crystal_size_max 0.23
_exptl_crystal_size_mid 0.14
_exptl_crystal_size_min 0.10
_refine_diff_density_max 0.262
_refine_diff_density_min -0.295
_refine_diff_density_rms 0.043
_refine_ls_extinction_method none
_refine_ls_goodness_of_fit_ref 1.036
_refine_ls_hydrogen_treatment mixed
_refine_ls_matrix_type full
_refine_ls_number_parameters 209
_refine_ls_number_reflns 2516
_refine_ls_number_restraints 0
_refine_ls_restrained_S_all 1.036
_refine_ls_R_factor_all 0.0905
_refine_ls_R_factor_gt 0.0494
_refine_ls_shift/su_max 0.000
_refine_ls_shift/su_mean 0.000
_refine_ls_structure_factor_coef Fsqd
_refine_ls_weighting_details 'calc w=1/[\s^2^(Fo^2^)+(0.0785P)^2^+0.0883P] where P=(Fo^2^+2Fc^2^)/3'
_refine_ls_weighting_scheme calc
_refine_ls_wR_factor_gt 0.1283
_refine_ls_wR_factor_ref 0.1594
_reflns_number_gt 1470
_reflns_number_total 2516
_reflns_threshold_expression >2sigma(I)
_cod_data_source_file 25_19_1.cif
_cod_data_source_block 071030e
_cod_depositor_comments
;
The following automatic conversions were performed:

'_symmetry_cell_setting' value 'Triclinic' changed to 'triclinic'
according to
/home/andrius/struct/COD-crude-data/automatic-downloads/current/J-STAGE/lib/dictionaries/cif_core.dic
dictionary named 'cif_core.dic' version 2.4.2 from 2011-04-26.

Automatic conversion script
Id: cif_fix_values 6524 2018-11-02 12:15:13Z antanas 
;
_cod_original_sg_symbol_H-M P-1
_cod_database_code 1551775

loop_
_symmetry_equiv_pos_as_xyz
'x, y, z'
'-x, -y, -z'

loop_
_atom_site_label
_atom_site_type_symbol
_atom_site_fract_x
_atom_site_fract_y
_atom_site_fract_z
_atom_site_U_iso_or_equiv
_atom_site_adp_type
_atom_site_occupancy
_atom_site_symmetry_multiplicity
_atom_site_calc_flag
_atom_site_refinement_flags
F1 F 0.6149(3) 0.18431(19) -0.04789(19) 0.0660(6) Uani 1 1 d .
N1 N 0.9149(3) 0.8616(3) -0.1295(3) 0.0586(7) Uani 1 1 d .
H1 H 0.9010 0.8257 -0.1841 0.070 Uiso 1 1 calc R
N2 N 0.9910(4) 0.9951(3) -0.1995(3) 0.0675(8) Uani 1 1 d .
H2A H 0.9034 1.0668 -0.2149 0.101 Uiso 1 1 d R
H2B H 1.0472 0.9996 -0.1413 0.101 Uiso 1 1 d R
N3 N 0.4757(3) 0.0507(3) 0.2662(3) 0.0557(7) Uani 1 1 d .
H3 H 0.4076 0.0346 0.3538 0.067 Uiso 1 1 calc R
N4 N 0.4867(4) -0.0520(3) 0.2116(3) 0.0758(9) Uani 1 1 d .
H4A H 0.4258 -0.0162 0.1434 0.114 Uiso 1 1 d R
H4B H 0.6019 -0.0725 0.1711 0.114 Uiso 1 1 d R
N5 N 0.6925(3) 0.4343(2) 0.2916(2) 0.0437(6) Uani 1 1 d .
O1 O 0.8691(3) 0.8373(2) 0.1017(2) 0.0695(7) Uani 1 1 d .
O2 O 0.8525(3) 0.6353(2) -0.1618(2) 0.0558(6) Uani 1 1 d .
O3 O 0.5002(2) 0.1798(2) 0.4259(2) 0.0461(5) Uani 1 1 d .
C1 C 0.8637(4) 0.7885(3) 0.0162(3) 0.0461(7) Uani 1 1 d .
C2 C 0.7984(3) 0.5798(3) -0.0247(3) 0.0434(7) Uani 1 1 d .
C3 C 0.8000(4) 0.6442(3) 0.0695(3) 0.0433(7) Uani 1 1 d .
C4 C 0.7529(4) 0.5675(3) 0.2187(3) 0.0440(7) Uani 1 1 d .
H4 H 0.7632 0.6105 0.2759 0.053 Uiso 1 1 calc R
C5 C 0.6643(3) 0.3707(3) 0.2088(3) 0.0396(6) Uani 1 1 d .
C6 C 0.7245(3) 0.4379(3) 0.0539(3) 0.0398(6) Uani 1 1 d .
C7 C 0.7063(4) 0.3713(3) -0.0293(3) 0.0446(7) Uani 1 1 d .
H7 H 0.7456 0.4148 -0.1318 0.054 Uiso 1 1 calc R
C8 C 0.6314(4) 0.2434(3) 0.0384(3) 0.0461(7) Uani 1 1 d .
C9 C 0.5632(3) 0.1743(3) 0.1932(3) 0.0426(7) Uani 1 1 d .
C10 C 0.5785(3) 0.2430(3) 0.2756(3) 0.0402(6) Uani 1 1 d .
C11 C 0.6893(4) 0.3519(3) 0.4480(3) 0.0506(8) Uani 1 1 d .
H11 H 0.5701 0.3397 0.5187 0.061 Uiso 1 1 calc R
C12 C 0.8287(4) 0.2309(4) 0.4865(4) 0.0627(9) Uani 1 1 d .
H12A H 0.9168 0.2109 0.4065 0.075 Uiso 1 1 calc R
H12B H 0.7944 0.1460 0.5776 0.075 Uiso 1 1 calc R
C13 C 0.8373(5) 0.3650(4) 0.4983(4) 0.0773(11) Uani 1 1 d .
H13A H 0.9301 0.4275 0.4252 0.093 Uiso 1 1 calc R
H13B H 0.8077 0.3625 0.5964 0.093 Uiso 1 1 calc R
C14 C 0.3127(4) 0.2299(4) 0.4671(4) 0.0675(10) Uani 1 1 d .
H14A H 0.3025 0.3299 0.4493 0.101 Uiso 1 1 calc R
H14B H 0.2617 0.1736 0.5700 0.101 Uiso 1 1 calc R
H14C H 0.2493 0.2194 0.4094 0.101 Uiso 1 1 calc R

loop_
_atom_site_aniso_label
_atom_site_aniso_U_11
_atom_site_aniso_U_22
_atom_site_aniso_U_33
_atom_site_aniso_U_23
_atom_site_aniso_U_13
_atom_site_aniso_U_12
F1 0.0913(13) 0.0691(12) 0.0555(11) -0.0341(10) -0.0233(9) -0.0155(10)
N1 0.0691(18) 0.0488(16) 0.0567(18) -0.0150(14) -0.0183(14) -0.0152(13)
N2 0.0800(19) 0.0490(16) 0.0652(19) -0.0058(14) -0.0246(15) -0.0213(14)
N3 0.0651(16) 0.0557(16) 0.0545(16) -0.0294(14) -0.0093(13) -0.0156(13)
N4 0.092(2) 0.074(2) 0.074(2) -0.0436(17) -0.0049(16) -0.0278(16)
N5 0.0489(14) 0.0466(14) 0.0373(13) -0.0176(11) -0.0111(11) -0.0072(11)
O1 0.0941(17) 0.0592(15) 0.0614(15) -0.0266(13) -0.0134(13) -0.0254(12)
O2 0.0716(14) 0.0519(13) 0.0375(12) -0.0119(10) -0.0116(10) -0.0126(10)
O3 0.0458(11) 0.0495(12) 0.0392(11) -0.0146(9) -0.0080(9) -0.0107(9)
C1 0.0454(17) 0.0399(17) 0.0504(19) -0.0149(15) -0.0155(14) -0.0029(13)
C2 0.0394(16) 0.0448(17) 0.0420(18) -0.0152(14) -0.0125(13) -0.0001(13)
C3 0.0430(15) 0.0398(16) 0.0461(17) -0.0172(14) -0.0116(13) -0.0029(12)
C4 0.0442(16) 0.0453(17) 0.0455(17) -0.0212(14) -0.0097(13) -0.0077(13)
C5 0.0369(14) 0.0452(17) 0.0394(16) -0.0195(14) -0.0130(12) 0.0000(12)
C6 0.0373(15) 0.0429(16) 0.0402(16) -0.0182(13) -0.0132(12) 0.0014(12)
C7 0.0452(16) 0.0514(18) 0.0381(16) -0.0196(14) -0.0131(13) 0.0000(13)
C8 0.0528(17) 0.0490(18) 0.0465(18) -0.0257(15) -0.0197(14) 0.0002(14)
C9 0.0392(15) 0.0433(17) 0.0489(18) -0.0207(14) -0.0128(13) -0.0051(13)
C10 0.0385(15) 0.0433(16) 0.0374(16) -0.0139(13) -0.0120(12) -0.0045(12)
C11 0.0555(18) 0.064(2) 0.0353(16) -0.0187(15) -0.0095(14) -0.0179(15)
C12 0.066(2) 0.065(2) 0.053(2) -0.0126(17) -0.0253(16) -0.0097(17)
C13 0.101(3) 0.085(3) 0.053(2) -0.0106(19) -0.035(2) -0.040(2)
C14 0.0491(19) 0.091(3) 0.057(2) -0.032(2) -0.0041(15) -0.0081(18)

loop_
_atom_type_symbol
_atom_type_description
_atom_type_scat_dispersion_real
_atom_type_scat_dispersion_imag
_atom_type_scat_source
C C 0.0033 0.0016 'International Tables Vol C Tables 4.2.6.8 and 6.1.1.4'
H H 0.0000 0.0000 'International Tables Vol C Tables 4.2.6.8 and 6.1.1.4'
N N 0.0061 0.0033 'International Tables Vol C Tables 4.2.6.8 and 6.1.1.4'
O O 0.0106 0.0060 'International Tables Vol C Tables 4.2.6.8 and 6.1.1.4'
F F 0.0171 0.0103 'International Tables Vol C Tables 4.2.6.8 and 6.1.1.4'

loop_
_geom_angle_atom_site_label_1
_geom_angle_atom_site_label_2
_geom_angle_atom_site_label_3
_geom_angle
C1 N1 N2 123.5(3)
C1 N1 H1 118.3
N2 N1 H1 118.3
N1 N2 H2A 109.0
N1 N2 H2B 109.2
H2A N2 H2B 109.5
C9 N3 N4 126.2(2)
C9 N3 H3 116.9
N4 N3 H3 116.9
N3 N4 H4A 109.6
N3 N4 H4B 108.8
H4A N4 H4B 109.5
C4 N5 C5 118.2(2)
C4 N5 C11 119.1(2)
C5 N5 C11 121.8(2)
C10 O3 C14 113.2(2)
O1 C1 N1 121.9(3)
O1 C1 C3 122.2(3)
N1 C1 C3 115.8(3)
O2 C2 C3 124.9(3)
O2 C2 C6 120.7(2)
C3 C2 C6 114.5(2)
C4 C3 C2 119.6(3)
C4 C3 C1 115.8(2)
C2 C3 C1 124.5(3)
N5 C4 C3 126.1(3)
N5 C4 H4 117.0
C3 C4 H4 117.0
C10 C5 N5 122.2(2)
C10 C5 C6 119.4(2)
N5 C5 C6 118.5(2)
C7 C6 C5 119.0(3)
C7 C6 C2 118.5(2)
C5 C6 C2 122.4(2)
C8 C7 C6 120.6(3)
C8 C7 H7 119.7
C6 C7 H7 119.7
F1 C8 C7 118.1(3)
F1 C8 C9 119.3(3)
C7 C8 C9 122.5(2)
N3 C9 C10 118.4(3)
N3 C9 C8 124.9(2)
C10 C9 C8 116.6(3)
O3 C10 C9 116.1(2)
O3 C10 C5 122.1(2)
C9 C10 C5 121.8(3)
N5 C11 C12 118.0(2)
N5 C11 C13 118.1(3)
C12 C11 C13 59.8(2)
N5 C11 H11 116.4
C12 C11 H11 116.4
C13 C11 H11 116.4
C11 C12 C13 60.7(2)
C11 C12 H12A 117.7
C13 C12 H12A 117.7
C11 C12 H12B 117.7
C13 C12 H12B 117.7
H12A C12 H12B 114.8
C12 C13 C11 59.5(2)
C12 C13 H13A 117.8
C11 C13 H13A 117.8
C12 C13 H13B 117.8
C11 C13 H13B 117.8
H13A C13 H13B 115.0
O3 C14 H14A 109.5
O3 C14 H14B 109.5
H14A C14 H14B 109.5
O3 C14 H14C 109.5
H14A C14 H14C 109.5
H14B C14 H14C 109.5

loop_
_geom_bond_atom_site_label_1
_geom_bond_atom_site_label_2
_geom_bond_distance
F1 C8 1.359(3)
N1 C1 1.328(4)
N1 N2 1.412(3)
N1 H1 0.8600
N2 H2A 0.8900
N2 H2B 0.8900
N3 C9 1.372(3)
N3 N4 1.403(3)
N3 H3 0.8600
N4 H4A 0.8900
N4 H4B 0.8900
N5 C4 1.353(3)
N5 C5 1.405(3)
N5 C11 1.466(3)
O1 C1 1.234(3)
O2 C2 1.244(3)
O3 C10 1.382(3)
O3 C14 1.443(3)
C1 C3 1.490(4)
C2 C3 1.433(4)
C2 C6 1.474(4)
C3 C4 1.361(4)
C4 H4 0.9300
C5 C10 1.403(4)
C5 C6 1.405(4)
C6 C7 1.398(3)
C7 C8 1.360(4)
C7 H7 0.9300
C8 C9 1.412(4)
C9 C10 1.398(3)
C11 C12 1.473(4)
C11 C13 1.490(4)
C11 H11 0.9800
C12 C13 1.477(5)
C12 H12A 0.9700
C12 H12B 0.9700
C13 H13A 0.9700
C13 H13B 0.9700
C14 H14A 0.9600
C14 H14B 0.9600
C14 H14C 0.9600

loop_
_geom_torsion_atom_site_label_1
_geom_torsion_atom_site_label_2
_geom_torsion_atom_site_label_3
_geom_torsion_atom_site_label_4
_geom_torsion
N2 N1 C1 O1 4.6(4)
N2 N1 C1 C3 -175.3(2)
O2 C2 C3 C4 -173.9(3)
C6 C2 C3 C4 6.5(4)
O2 C2 C3 C1 1.2(4)
C6 C2 C3 C1 -178.4(2)
O1 C1 C3 C4 -1.9(4)
N1 C1 C3 C4 178.0(2)
O1 C1 C3 C2 -177.2(3)
N1 C1 C3 C2 2.7(4)
C5 N5 C4 C3 -4.1(4)
C11 N5 C4 C3 165.2(3)
C2 C3 C4 N5 -4.1(4)
C1 C3 C4 N5 -179.6(2)
C4 N5 C5 C10 -170.8(2)
C11 N5 C5 C10 20.1(4)
C4 N5 C5 C6 9.2(4)
C11 N5 C5 C6 -159.9(2)
C10 C5 C6 C7 -3.6(4)
N5 C5 C6 C7 176.5(2)
C10 C5 C6 C2 173.4(2)
N5 C5 C6 C2 -6.6(4)
O2 C2 C6 C7 -3.9(4)
C3 C2 C6 C7 175.7(2)
O2 C2 C6 C5 179.1(2)
C3 C2 C6 C5 -1.3(4)
C5 C6 C7 C8 0.0(4)
C2 C6 C7 C8 -177.1(2)
C6 C7 C8 F1 179.2(2)
C6 C7 C8 C9 2.3(4)
N4 N3 C9 C10 -162.3(3)
N4 N3 C9 C8 21.4(4)
F1 C8 C9 N3 -1.5(4)
C7 C8 C9 N3 175.4(3)
F1 C8 C9 C10 -177.8(2)
C7 C8 C9 C10 -0.9(4)
C14 O3 C10 C9 -87.6(3)
C14 O3 C10 C5 90.8(3)
N3 C9 C10 O3 -0.9(4)
C8 C9 C10 O3 175.7(2)
N3 C9 C10 C5 -179.3(2)
C8 C9 C10 C5 -2.7(4)
N5 C5 C10 O3 6.7(4)
C6 C5 C10 O3 -173.3(2)
N5 C5 C10 C9 -175.0(2)
C6 C5 C10 C9 5.0(4)
C4 N5 C11 C12 -104.7(3)
C5 N5 C11 C12 64.3(3)
C4 N5 C11 C13 -35.9(4)
C5 N5 C11 C13 133.0(3)
N5 C11 C12 C13 107.9(3)
N5 C11 C13 C12 -107.8(3)
